data_7230460
loop_
_publ_author_name
'Du, Xue-Dong'
'Zheng, Weiwei'
'Yi, Xiao-Hong'
'Zhao, Jiong-Peng'
'Wang, Peng'
'Wang, Chong-Chen'

_publ_section_title
;
 General strategy for lanthanide coordination polymers constructed from
 1,1&#x2032;-ferrocenedicarboxylic acid under hydrothermal conditions
;
_journal_issue 18
_journal_name_full CrystEngComm
_journal_page_first 2608
_journal_paper_doi 10.1039/C8CE00233A
_journal_volume 20
_journal_year 2018
_chemical_formula_moiety '0.5(C80 H80 Er4 Fe6 O32), 0.5(H4 O2)'
_chemical_formula_sum 'C40 H42 Er2 Fe3 O17'
_chemical_formula_weight 1296.80
_space_group_crystal_system monoclinic
_space_group_IT_number 13
_space_group_name_Hall '-P 2yac'
_space_group_name_H-M_alt 'P 1 2/n 1'
_symmetry_space_group_name_Hall '-P 2yac'
_symmetry_space_group_name_H-M 'P 1 2/n 1'
_atom_sites_solution_hydrogens mixed
_audit_creation_date 2018-03-17
_audit_creation_method
;
Olex2 1.2-beta
(compiled 2016.11.30 svn.r3356 for OlexSys, GUI svn.r5269)
;
_audit_update_record
;
2018-03-27 deposited with the CCDC.
2018-04-10 downloaded from the CCDC.
;
_cell_angle_alpha 90
_cell_angle_beta 90.7840(10)
_cell_angle_gamma 90
_cell_formula_units_Z 2
_cell_length_a 11.2291(8)
_cell_length_b 10.2751(6)
_cell_length_c 17.2975(13)
_cell_measurement_reflns_used 4609
_cell_measurement_temperature 298(2)
_cell_measurement_theta_max 28.194
_cell_measurement_theta_min 2.306
_cell_volume 1995.6(2)
_computing_cell_refinement 'Bruker SMART'
_computing_data_collection 'Bruker SMART'
_computing_data_reduction 'Bruker SAINT'
_computing_molecular_graphics 'Olex2 (Dolomanov et al., 2009)'
_computing_publication_material 'Olex2 (Dolomanov et al., 2009)'
_computing_structure_refinement 'ShelXL (Sheldrick, 2015)'
_computing_structure_solution 'SHELXS-97 (Sheldrick, 1990)'
_diffrn_ambient_temperature 298.15
_diffrn_measured_fraction_theta_full 0.993
_diffrn_measured_fraction_theta_max 0.988
_diffrn_measurement_device_type 'CCD area detector'
_diffrn_measurement_method 'phi and omega scans'
_diffrn_radiation_type MoK\a
_diffrn_radiation_wavelength 0.71073
_diffrn_reflns_av_R_equivalents 0.0660
_diffrn_reflns_av_unetI/netI 0.0715
_diffrn_reflns_Laue_measured_fraction_full 0.993
_diffrn_reflns_Laue_measured_fraction_max 0.988
_diffrn_reflns_limit_h_max 14
_diffrn_reflns_limit_h_min -14
_diffrn_reflns_limit_k_max 12
_diffrn_reflns_limit_k_min -13
_diffrn_reflns_limit_l_max 23
_diffrn_reflns_limit_l_min -19
_diffrn_reflns_number 12480
_diffrn_reflns_point_group_measured_fraction_full 0.993
_diffrn_reflns_point_group_measured_fraction_max 0.988
_diffrn_reflns_theta_full 25.242
_diffrn_reflns_theta_max 28.292
_diffrn_reflns_theta_min 2.306
_exptl_absorpt_coefficient_mu 5.303
_exptl_absorpt_correction_T_max 0.5687
_exptl_absorpt_correction_T_min 0.2583
_exptl_absorpt_correction_type multi-scan
_exptl_absorpt_process_details sadabs
_exptl_crystal_colour red
_exptl_crystal_colour_primary red
_exptl_crystal_density_diffrn 2.158
_exptl_crystal_density_method 'not measured'
_exptl_crystal_description block
_exptl_crystal_F_000 1264
_exptl_crystal_size_max 0.35
_exptl_crystal_size_mid 0.34
_exptl_crystal_size_min 0.12
_refine_diff_density_max 2.045
_refine_diff_density_min -2.064
_refine_diff_density_rms 0.203
_refine_ls_extinction_method none
_refine_ls_goodness_of_fit_ref 1.026
_refine_ls_hydrogen_treatment mixed
_refine_ls_matrix_type full
_refine_ls_number_parameters 310
_refine_ls_number_reflns 4904
_refine_ls_number_restraints 33
_refine_ls_restrained_S_all 1.032
_refine_ls_R_factor_all 0.0605
_refine_ls_R_factor_gt 0.0425
_refine_ls_shift/su_max 0.001
_refine_ls_shift/su_mean 0.000
_refine_ls_structure_factor_coef Fsqd
_refine_ls_weighting_details 'w=1/[\s^2^(Fo^2^)+(0.0395P)^2^+4.0768P] where P=(Fo^2^+2Fc^2^)/3'
_refine_ls_weighting_scheme calc
_refine_ls_wR_factor_gt 0.0937
_refine_ls_wR_factor_ref 0.1050
_reflns_Friedel_coverage 0.000
_reflns_number_gt 3756
_reflns_number_total 4904
_reflns_threshold_expression 'I > 2\s(I)'
_cod_data_source_file c8ce00233a2.cif
_cod_data_source_block 150928e
_cod_depositor_comments 'Adding full bibliography for 7230440--7230465.cif.'
_cod_database_code 7230460
_shelx_space_group_comment
;
The symmetry employed for this shelxl refinement is uniquely defined
by the following loop, which should always be used as a source of
symmetry information in preference to the above space-group names.
They are only intended as comments.
;
_shelx_estimated_absorpt_t_max 0.569
_shelx_estimated_absorpt_t_min 0.258
_olex2_refinement_description
;
1. Fixed Uiso
 At 1.2 times of:
  All C(H) groups, All C(H,H) groups
 At 1.5 times of:
  All C(H,H,H) groups, All O(H) groups, All O(H,H) groups
2. Restrained distances
 O7-H7
 0.85 with sigma of 0.01
 O7A-H7A
 0.85 with sigma of 0.01
 H7-O1
 2.02 with sigma of 0.001
 H8A-H9A
 2.1 with sigma of 0.01
 C19A-H7
 1.994853 with sigma of 0.02
 Er1-H7
 2.626877 with sigma of 0.02
 C19-H7A
 1.924309 with sigma of 0.02
 Er1-H7A
 3.069688 with sigma of 0.02
 C19A-O7 \\sim O7-C19
 with sigma of 0.02
3. Uiso/Uaniso restraints and constraints
Uanis(C20A) \\sim Ueq: with sigma of 0.01 and sigma for terminal atoms of 0.01
Uanis(C19) = Uanis(C19A)
Uanis(O7) = Uanis(O7A)
4. Rigid body (RIGU) restrains
 O7, O7A, C19, C19A, C20, C20A
 with sigma for 1-2 distances of 0.004 and sigma for 1-3 distances of 0.004
5. Others
 Sof(O7)=Sof(H7)=Sof(C19)=Sof(H19A)=Sof(H19B)=Sof(C20)=Sof(H20A)=Sof(H20B)=
 Sof(H20C)=1-FVAR(1)
 Sof(O7A)=Sof(H7A)=Sof(C19A)=Sof(H19C)=Sof(H19D)=Sof(C20A)=Sof(H20D)=Sof(H20E)=
 Sof(H20F)=FVAR(1)
 Fixed Sof: H9A(0.5) H9B(0.5)
6.a Free rotating group:
 O9(H9A,H9B)
6.b Rotating group:
 O8(H8A,H8B)
6.c Secondary CH2 refined with riding coordinates:
 C19(H19A,H19B), C19A(H19C,H19D)
6.d Aromatic/amide H refined with riding coordinates:
 C3(H3), C4(H4), C5(H5), C6(H6), C9(H9), C10(H10), C11(H11), C12(H12),
 C15(H15), C16(H16), C17(H17), C18(H18)
6.e Idealised Me refined as rotating group:
 C20(H20A,H20B,H20C), C20A(H20D,H20E,H20F)
;
_shelx_shelxl_version_number 2014/7
_olex2_submission_special_instructions 'No special instructions were received'

loop_
_space_group_symop_operation_xyz
'x, y, z'
'-x+1/2, y, -z+1/2'
'-x, -y, -z'
'x-1/2, -y, z-1/2'

loop_
_atom_site_label
_atom_site_type_symbol
_atom_site_fract_x
_atom_site_fract_y
_atom_site_fract_z
_atom_site_U_iso_or_equiv
_atom_site_adp_type
_atom_site_occupancy
_atom_site_site_symmetry_order
_atom_site_calc_flag
_atom_site_refinement_flags_posn
_atom_site_refinement_flags_adp
_atom_site_refinement_flags_occupancy
_atom_site_disorder_assembly
_atom_site_disorder_group
Er1 Er 0.56417(2) 0.46862(3) 0.62175(2) 0.02145(10) Uani 1 1 d D . . . .
Fe1 Fe 0.49343(7) 0.22499(9) 0.90113(4) 0.02382(19) Uani 1 1 d . . . . .
Fe2 Fe 0.5000 0.0000 0.5000 0.0255(3) Uani 1 2 d S T P . .
O1 O 0.7176(4) 0.4886(5) 0.8597(2) 0.0302(10) Uani 1 1 d D . . . .
O2 O 0.7878(4) 0.3937(4) 0.9649(2) 0.0279(9) Uani 1 1 d . . . . .
O3 O 0.6248(4) 0.2864(5) 0.6948(2) 0.0344(10) Uani 1 1 d . . . . .
O4 O 0.4369(4) 0.3407(5) 0.7054(2) 0.0334(10) Uani 1 1 d . . . . .
O5 O 0.4618(4) 0.3541(5) 0.5325(3) 0.0373(11) Uani 1 1 d . . . . .
O6 O 0.3877(4) 0.3242(5) 0.4158(2) 0.0376(11) Uani 1 1 d . . . . .
O7 O 0.582(5) 0.573(5) 0.731(2) 0.031(2) Uani 0.303(15) 1 d D U . A -2
H7 H 0.612(3) 0.524(3) 0.7666(14) 0.047 Uiso 0.303(15) 1 d DR . . A -2
O7A O 0.581(2) 0.5755(19) 0.7462(7) 0.031(2) Uani 0.697(15) 1 d D U . A -1
H7A H 0.620(8) 0.555(6) 0.787(2) 0.047 Uiso 0.697(15) 1 d DR . . A -1
O8 O 0.3756(4) 0.5808(5) 0.6177(2) 0.0320(10) Uani 1 1 d . . . . .
H8A H 0.3242 0.5458 0.6504 0.048 Uiso 1 1 d DGR . . . .
H8B H 0.3427 0.5774 0.5708 0.048 Uiso 1 1 d GR . . . .
C1 C 0.6995(5) 0.4233(6) 0.9213(3) 0.0223(12) Uani 1 1 d . . . . .
C2 C 0.5787(5) 0.3857(6) 0.9429(3) 0.0241(12) Uani 1 1 d . . . . .
C3 C 0.5482(6) 0.3013(6) 1.0049(3) 0.0295(14) Uani 1 1 d . . . . .
H3 H 0.6012 0.2625 1.0396 0.035 Uiso 1 1 calc R . . . .
C4 C 0.4225(6) 0.2870(7) 1.0040(4) 0.0384(16) Uani 1 1 d . . . . .
H4 H 0.3784 0.2380 1.0386 0.046 Uiso 1 1 calc R . . . .
C5 C 0.3764(5) 0.3600(7) 0.9416(3) 0.0327(15) Uani 1 1 d . . . . .
H5 H 0.2963 0.3667 0.9276 0.039 Uiso 1 1 calc R . . . .
C6 C 0.4705(5) 0.4206(6) 0.9042(3) 0.0257(12) Uani 1 1 d . . . . .
H6 H 0.4638 0.4748 0.8613 0.031 Uiso 1 1 calc R . . . .
C7 C 0.5250(5) 0.2714(6) 0.7262(3) 0.0269(13) Uani 1 1 d . . . . .
C8 C 0.5122(5) 0.1742(6) 0.7884(3) 0.0252(12) Uani 1 1 d . . . . .
C9 C 0.4039(6) 0.1243(6) 0.8182(3) 0.0312(14) Uani 1 1 d . . . . .
H9 H 0.3275 0.1427 0.7998 0.037 Uiso 1 1 calc R . . . .
C10 C 0.4336(6) 0.0413(7) 0.8812(4) 0.0344(15) Uani 1 1 d . . . . .
H10 H 0.3796 -0.0044 0.9111 0.041 Uiso 1 1 calc R . . . .
C11 C 0.5579(6) 0.0397(6) 0.8909(3) 0.0302(14) Uani 1 1 d . . . . .
H11 H 0.5999 -0.0066 0.9285 0.036 Uiso 1 1 calc R . . . .
C12 C 0.6087(5) 0.1207(6) 0.8336(3) 0.0281(13) Uani 1 1 d . . . . .
H12 H 0.6894 0.1362 0.8266 0.034 Uiso 1 1 calc R . . . .
C13 C 0.4130(5) 0.2835(6) 0.4826(3) 0.0224(12) Uani 1 1 d . . . . .
C14 C 0.3804(5) 0.1479(6) 0.5019(3) 0.0259(13) Uani 1 1 d . . . . .
C15 C 0.3441(5) 0.0511(6) 0.4468(4) 0.0327(15) Uani 1 1 d . . . . .
H15 H 0.3320 0.0641 0.3940 0.039 Uiso 1 1 calc R . . . .
C16 C 0.3297(6) -0.0696(7) 0.4876(5) 0.0422(18) Uani 1 1 d . . . . .
H16 H 0.3073 -0.1491 0.4662 0.051 Uiso 1 1 calc R . . . .
C17 C 0.3556(6) -0.0449(7) 0.5657(4) 0.0414(18) Uani 1 1 d . . . . .
H17 H 0.3528 -0.1062 0.6052 0.050 Uiso 1 1 calc R . . . .
C18 C 0.3864(6) 0.0871(7) 0.5753(4) 0.0343(15) Uani 1 1 d . . . . .
H18 H 0.4070 0.1273 0.6217 0.041 Uiso 1 1 calc R . . . .
C19 C 0.526(4) 0.703(3) 0.756(3) 0.081(4) Uani 0.303(15) 1 d D U . A -1
H19A H 0.4769 0.7076 0.8018 0.097 Uiso 0.303(15) 1 calc R . . A -1
H19B H 0.4816 0.7314 0.7111 0.097 Uiso 0.303(15) 1 calc R . . A -1
C19A C 0.5800(17) 0.7138(15) 0.7618(12) 0.081(4) Uani 0.697(15) 1 d D U . A -2
H19C H 0.5903 0.7083 0.8174 0.097 Uiso 0.697(15) 1 calc R . . A -2
H19D H 0.6507 0.7561 0.7423 0.097 Uiso 0.697(15) 1 calc R . . A -2
C20 C 0.670(3) 0.795(3) 0.7693(18) 0.074(9) Uani 0.303(15) 1 d . U . A -1
H20A H 0.7113 0.7971 0.7210 0.111 Uiso 0.303(15) 1 calc GR . . A -1
H20B H 0.7190 0.7515 0.8074 0.111 Uiso 0.303(15) 1 calc GR . . A -1
H20C H 0.6538 0.8817 0.7860 0.111 Uiso 0.303(15) 1 calc GR . . A -1
C20A C 0.4838(18) 0.801(2) 0.7481(11) 0.124(7) Uani 0.697(15) 1 d . U . A -2
H20D H 0.4652 0.8039 0.6938 0.186 Uiso 0.697(15) 1 calc GR . . A -2
H20E H 0.5061 0.8869 0.7654 0.186 Uiso 0.697(15) 1 calc GR . . A -2
H20F H 0.4153 0.7726 0.7759 0.186 Uiso 0.697(15) 1 calc GR . . A -2
O9 O 0.2500 0.4846(8) 0.7500 0.0460(18) Uani 1 2 d S T P . .
H9A H 0.2977 0.4211 0.7447 0.069 Uiso 0.5 1 d DG . . . .
H9B H 0.1814 0.4630 0.7331 0.069 Uiso 0.5 1 d G . . . .

loop_
_atom_site_aniso_label
_atom_site_aniso_U_11
_atom_site_aniso_U_22
_atom_site_aniso_U_33
_atom_site_aniso_U_23
_atom_site_aniso_U_13
_atom_site_aniso_U_12
Er1 0.02088(15) 0.02231(16) 0.02112(14) 0.00002(10) -0.00160(9) 0.00113(10)
Fe1 0.0199(4) 0.0259(5) 0.0257(4) 0.0023(3) 0.0004(3) -0.0020(3)
Fe2 0.0176(6) 0.0240(7) 0.0349(6) 0.0030(5) -0.0018(5) -0.0005(5)
O1 0.022(2) 0.043(3) 0.025(2) 0.0085(19) -0.0013(16) -0.0112(19)
O2 0.025(2) 0.035(3) 0.0233(19) 0.0031(18) -0.0039(16) -0.0013(19)
O3 0.029(2) 0.035(3) 0.039(2) 0.012(2) 0.0037(18) 0.002(2)
O4 0.029(2) 0.040(3) 0.032(2) 0.010(2) 0.0014(18) 0.005(2)
O5 0.030(2) 0.035(3) 0.047(3) -0.014(2) -0.001(2) -0.006(2)
O6 0.039(3) 0.038(3) 0.036(2) 0.013(2) -0.0068(19) -0.004(2)
O7 0.045(3) 0.040(3) 0.008(6) -0.002(4) -0.004(5) 0.005(2)
O7A 0.045(3) 0.040(3) 0.008(6) -0.002(4) -0.004(5) 0.005(2)
O8 0.025(2) 0.041(3) 0.030(2) -0.002(2) -0.0028(17) 0.003(2)
C1 0.021(3) 0.024(3) 0.022(3) -0.005(2) -0.002(2) 0.000(2)
C2 0.023(3) 0.025(3) 0.024(3) -0.001(2) 0.000(2) 0.000(2)
C3 0.037(4) 0.028(4) 0.024(3) 0.002(2) -0.003(2) 0.001(3)
C4 0.041(4) 0.042(4) 0.033(3) 0.003(3) 0.011(3) -0.006(3)
C5 0.021(3) 0.038(4) 0.039(3) -0.004(3) 0.004(3) 0.001(3)
C6 0.022(3) 0.023(3) 0.031(3) 0.006(3) -0.001(2) 0.002(2)
C7 0.025(3) 0.028(3) 0.028(3) 0.002(3) -0.004(2) -0.001(3)
C8 0.026(3) 0.025(3) 0.025(3) 0.002(2) -0.001(2) -0.001(2)
C9 0.027(3) 0.034(4) 0.033(3) 0.000(3) -0.006(2) -0.010(3)
C10 0.036(4) 0.029(4) 0.038(3) 0.005(3) 0.005(3) -0.011(3)
C11 0.035(4) 0.025(4) 0.031(3) 0.004(3) -0.001(3) 0.001(3)
C12 0.028(3) 0.028(4) 0.029(3) 0.000(3) -0.004(2) 0.000(3)
C13 0.012(3) 0.021(3) 0.034(3) -0.002(2) 0.004(2) 0.000(2)
C14 0.017(3) 0.021(3) 0.039(3) -0.002(3) -0.005(2) 0.001(2)
C15 0.018(3) 0.034(4) 0.046(4) -0.001(3) -0.011(3) 0.001(3)
C16 0.021(3) 0.024(4) 0.082(5) -0.003(4) -0.002(3) -0.006(3)
C17 0.030(4) 0.038(4) 0.056(4) 0.013(3) 0.010(3) 0.001(3)
C18 0.035(4) 0.037(4) 0.031(3) 0.005(3) 0.006(3) 0.003(3)
C19 0.099(10) 0.066(5) 0.077(7) -0.022(5) -0.012(8) 0.009(6)
C19A 0.099(10) 0.066(5) 0.077(7) -0.022(5) -0.012(8) 0.009(6)
C20 0.097(15) 0.054(13) 0.07(2) -0.033(12) -0.001(13) -0.003(11)
C20A 0.137(9) 0.098(8) 0.136(10) -0.044(7) -0.037(7) 0.043(7)
O9 0.027(4) 0.056(5) 0.056(4) 0.000 0.007(3) 0.000

loop_
_atom_type_symbol
_atom_type_description
_atom_type_scat_dispersion_real
_atom_type_scat_dispersion_imag
_atom_type_scat_source
C C 0.0033 0.0016 'International Tables Vol C Tables 4.2.6.8 and 6.1.1.4'
H H 0.0000 0.0000 'International Tables Vol C Tables 4.2.6.8 and 6.1.1.4'
Er Er -0.2586 4.9576 'International Tables Vol C Tables 4.2.6.8 and 6.1.1.4'
Fe Fe 0.3463 0.8444 'International Tables Vol C Tables 4.2.6.8 and 6.1.1.4'
O O 0.0106 0.0060 'International Tables Vol C Tables 4.2.6.8 and 6.1.1.4'

loop_
_geom_angle_atom_site_label_1
_geom_angle_atom_site_label_2
_geom_angle_atom_site_label_3
_geom_angle
_geom_angle_site_symmetry_1
_geom_angle_site_symmetry_3
O1 Er1 C1 27.08(15) 2_656 2_656
O1 Er1 C7 98.21(16) 2_656 .
O2 Er1 O1 53.84(13) 2_656 2_656
O2 Er1 O4 128.35(15) 2_656 .
O2 Er1 O7A 131.3(5) 2_656 .
O2 Er1 O8 139.17(13) 2_656 .
O2 Er1 C1 26.90(14) 2_656 2_656
O2 Er1 C7 107.10(16) 2_656 .
O3 Er1 O1 73.63(15) . 2_656
O3 Er1 O2 83.21(14) . 2_656
O3 Er1 O4 54.49(14) . .
O3 Er1 O7A 82.2(3) . .
O3 Er1 O8 130.02(15) . .
O3 Er1 C1 75.10(15) . 2_656
O3 Er1 C7 27.16(16) . .
O4 Er1 O1 123.82(14) . 2_656
O4 Er1 C1 129.34(15) . 2_656
O4 Er1 C7 27.40(16) . .
O5 Er1 O1 128.96(14) . 2_656
O5 Er1 O2 75.67(15) . 2_656
O5 Er1 O3 95.40(17) . .
O5 Er1 O4 80.02(16) . .
O5 Er1 O6 114.33(17) . 3_666
O5 Er1 O7A 151.9(6) . .
O5 Er1 O8 77.86(16) . .
O5 Er1 C1 101.97(16) . 2_656
O5 Er1 C7 88.90(18) . .
O6 Er1 O1 73.90(16) 3_666 2_656
O6 Er1 O2 87.26(16) 3_666 2_656
O6 Er1 O3 145.39(16) 3_666 .
O6 Er1 O4 144.39(16) 3_666 .
O6 Er1 O7A 79.4(5) 3_666 .
O6 Er1 O8 76.02(16) 3_666 .
O6 Er1 C1 81.44(17) 3_666 2_656
O6 Er1 C7 155.45(17) 3_666 .
O7 Er1 O1 76.5(15) . 2_656
O7 Er1 O2 130.3(15) . 2_656
O7 Er1 O3 84.3(8) . .
O7 Er1 O4 78.3(16) . .
O7 Er1 O5 153.5(17) . .
O7 Er1 O6 76.8(12) . 3_666
O7 Er1 O8 82.1(11) . .
O7 Er1 C1 103.5(15) . 2_656
O7 Er1 C7 78.8(12) . .
O7A Er1 O1 77.5(5) . 2_656
O7A Er1 O4 75.9(6) . .
O7A Er1 C1 104.4(5) . 2_656
O7A Er1 C7 76.2(5) . .
O8 Er1 O1 146.25(15) . 2_656
O8 Er1 O4 75.67(15) . .
O8 Er1 O7A 82.3(4) . .
O8 Er1 C1 154.88(16) . 2_656
O8 Er1 C7 102.87(17) . .
C7 Er1 C1 102.24(17) . 2_656
C2 Fe1 C3 40.9(2) . .
C2 Fe1 C4 68.2(3) . .
C2 Fe1 C5 68.2(2) . .
C2 Fe1 C11 128.3(3) . .
C2 Fe1 C12 109.1(2) . .
C3 Fe1 C4 40.4(3) . .
C3 Fe1 C11 109.3(3) . .
C3 Fe1 C12 120.9(2) . .
C5 Fe1 C3 68.0(3) . .
C5 Fe1 C4 40.2(3) . .
C5 Fe1 C11 153.2(3) . .
C5 Fe1 C12 164.1(2) . .
C6 Fe1 C2 41.1(2) . .
C6 Fe1 C3 68.5(2) . .
C6 Fe1 C4 67.7(3) . .
C6 Fe1 C5 40.1(2) . .
C6 Fe1 C8 107.1(2) . .
C6 Fe1 C10 152.1(3) . .
C6 Fe1 C11 166.0(2) . .
C6 Fe1 C12 127.8(2) . .
C8 Fe1 C2 119.6(2) . .
C8 Fe1 C3 155.0(2) . .
C8 Fe1 C4 162.6(3) . .
C8 Fe1 C5 125.4(2) . .
C8 Fe1 C10 68.7(2) . .
C8 Fe1 C11 68.7(2) . .
C8 Fe1 C12 41.1(2) . .
C9 Fe1 C2 153.1(2) . .
C9 Fe1 C3 163.3(2) . .
C9 Fe1 C4 125.1(3) . .
C9 Fe1 C5 105.9(3) . .
C9 Fe1 C6 117.6(3) . .
C9 Fe1 C8 41.1(2) . .
C9 Fe1 C10 41.0(3) . .
C9 Fe1 C11 68.6(3) . .
C9 Fe1 C12 69.0(2) . .
C10 Fe1 C2 165.2(3) . .
C10 Fe1 C3 126.9(3) . .
C10 Fe1 C4 107.6(3) . .
C10 Fe1 C5 118.4(3) . .
C10 Fe1 C11 40.3(3) . .
C10 Fe1 C12 68.2(2) . .
C11 Fe1 C4 120.3(3) . .
C11 Fe1 C12 40.5(2) . .
C12 Fe1 C4 154.9(3) . .
C14 Fe2 C14 180.0(3) . 3_656
C14 Fe2 C15 138.7(2) . 3_656
C14 Fe2 C15 138.7(2) 3_656 .
C14 Fe2 C15 41.3(2) 3_656 3_656
C14 Fe2 C15 41.3(2) . .
C14 Fe2 C16 69.3(3) 3_656 3_656
C14 Fe2 C16 110.7(3) . 3_656
C14 Fe2 C16 69.3(3) . .
C14 Fe2 C16 110.7(3) 3_656 .
C14 Fe2 C17 68.3(3) . .
C14 Fe2 C17 111.7(3) 3_656 .
C14 Fe2 C17 68.3(3) 3_656 3_656
C14 Fe2 C17 111.7(3) . 3_656
C14 Fe2 C18 139.3(2) . 3_656
C14 Fe2 C18 139.3(2) 3_656 .
C14 Fe2 C18 40.7(2) 3_656 3_656
C14 Fe2 C18 40.7(2) . .
C15 Fe2 C15 180.0 3_656 .
C15 Fe2 C16 41.2(3) 3_656 3_656
C15 Fe2 C16 138.8(3) . 3_656
C15 Fe2 C16 41.2(3) . .
C15 Fe2 C16 138.8(3) 3_656 .
C15 Fe2 C17 111.9(3) 3_656 .
C15 Fe2 C17 68.1(3) . .
C15 Fe2 C17 68.1(3) 3_656 3_656
C15 Fe2 C17 111.9(3) . 3_656
C15 Fe2 C18 68.5(3) . .
C15 Fe2 C18 68.5(3) 3_656 3_656
C15 Fe2 C18 111.5(3) 3_656 .
C15 Fe2 C18 111.5(3) . 3_656
C16 Fe2 C16 180.0 . 3_656
C17 Fe2 C16 140.0(3) 3_656 .
C17 Fe2 C16 40.0(3) 3_656 3_656
C17 Fe2 C16 140.0(3) . 3_656
C17 Fe2 C16 40.0(3) . .
C17 Fe2 C17 180.0 . 3_656
C18 Fe2 C16 68.2(3) 3_656 3_656
C18 Fe2 C16 111.8(3) . 3_656
C18 Fe2 C16 111.8(3) 3_656 .
C18 Fe2 C16 68.2(3) . .
C18 Fe2 C17 40.3(3) 3_656 3_656
C18 Fe2 C17 139.7(3) 3_656 .
C18 Fe2 C17 40.3(3) . .
C18 Fe2 C17 139.7(3) . 3_656
C18 Fe2 C18 180.0 3_656 .
C1 O1 Er1 91.0(3) . 2_656
C1 O2 Er1 95.4(3) . 2_656
C7 O3 Er1 94.4(4) . .
C7 O4 Er1 90.6(3) . .
C13 O5 Er1 174.7(4) . .
C13 O6 Er1 121.2(4) . 3_666
Er1 O7 H7 112(4) . .
C19A O7 Er1 139.1(15) . .
C19A O7 H7 108(4) . .
Er1 O7A H7A 131(2) . .
C19 O7A Er1 119.2(17) . .
C19 O7A H7A 109(2) . .
Er1 O8 H8A 111.4 . .
Er1 O8 H8B 111.2 . .
H8A O8 H8B 107.5 . .
O1 C1 Er1 61.9(3) . 2_656
O1 C1 C2 120.6(5) . .
O2 C1 Er1 57.7(3) . 2_656
O2 C1 O1 119.2(5) . .
O2 C1 C2 120.1(5) . .
C2 C1 Er1 174.2(4) . 2_656
C1 C2 Fe1 123.8(4) . .
C3 C2 Fe1 69.9(4) . .
C3 C2 C1 125.9(5) . .
C3 C2 C6 107.1(5) . .
C6 C2 Fe1 69.2(3) . .
C6 C2 C1 127.0(5) . .
Fe1 C3 H3 125.8 . .
C2 C3 Fe1 69.2(3) . .
C2 C3 H3 126.1 . .
C4 C3 Fe1 70.4(4) . .
C4 C3 C2 107.8(6) . .
C4 C3 H3 126.1 . .
Fe1 C4 H4 127.2 . .
C3 C4 Fe1 69.2(3) . .
C3 C4 H4 126.0 . .
C5 C4 Fe1 69.2(3) . .
C5 C4 C3 107.9(5) . .
C5 C4 H4 126.0 . .
Fe1 C5 H5 125.8 . .
C4 C5 Fe1 70.7(4) . .
C4 C5 H5 125.6 . .
C6 C5 Fe1 69.4(3) . .
C6 C5 C4 108.7(6) . .
C6 C5 H5 125.6 . .
Fe1 C6 H6 125.5 . .
C2 C6 Fe1 69.8(4) . .
C2 C6 H6 125.8 . .
C5 C6 Fe1 70.5(4) . .
C5 C6 C2 108.5(5) . .
C5 C6 H6 125.8 . .
O3 C7 Er1 58.5(3) . .
O3 C7 O4 120.2(5) . .
O3 C7 C8 119.5(5) . .
O4 C7 Er1 62.0(3) . .
O4 C7 C8 120.2(5) . .
C8 C7 Er1 173.5(4) . .
C7 C8 Fe1 122.6(4) . .
C9 C8 Fe1 69.2(3) . .
C9 C8 C7 126.8(5) . .
C9 C8 C12 107.9(5) . .
C12 C8 Fe1 70.4(3) . .
C12 C8 C7 125.1(5) . .
Fe1 C9 H9 125.9 . .
C8 C9 Fe1 69.7(3) . .
C8 C9 H9 126.2 . .
C10 C9 Fe1 69.8(4) . .
C10 C9 C8 107.5(5) . .
C10 C9 H9 126.2 . .
Fe1 C10 H10 126.3 . .
C9 C10 Fe1 69.3(4) . .
C9 C10 H10 125.6 . .
C11 C10 Fe1 70.4(4) . .
C11 C10 C9 108.7(5) . .
C11 C10 H10 125.6 . .
Fe1 C11 H11 126.3 . .
C10 C11 Fe1 69.3(4) . .
C10 C11 H11 125.7 . .
C10 C11 C12 108.6(6) . .
C12 C11 Fe1 70.2(4) . .
C12 C11 H11 125.7 . .
Fe1 C12 H12 127.4 . .
C8 C12 Fe1 68.5(3) . .
C8 C12 H12 126.4 . .
C11 C12 Fe1 69.3(3) . .
C11 C12 C8 107.3(5) . .
C11 C12 H12 126.4 . .
O5 C13 O6 122.2(6) . .
O5 C13 C14 119.9(5) . .
O6 C13 C14 117.8(5) . .
C13 C14 Fe2 122.4(4) . .
C15 C14 Fe2 69.6(3) . .
C15 C14 C13 124.9(6) . .
C18 C14 Fe2 70.2(4) . .
C18 C14 C13 127.5(6) . .
C18 C14 C15 107.5(6) . .
Fe2 C15 H15 126.4 . .
C14 C15 Fe2 69.1(3) . .
C14 C15 H15 126.1 . .
C14 C15 C16 107.7(6) . .
C16 C15 Fe2 70.0(4) . .
C16 C15 H15 126.1 . .
Fe2 C16 H16 126.4 . .
C15 C16 Fe2 68.9(4) . .
C15 C16 H16 126.4 . .
C17 C16 Fe2 69.8(4) . .
C17 C16 C15 107.1(6) . .
C17 C16 H16 126.4 . .
Fe2 C17 H17 126.5 . .
C16 C17 Fe2 70.1(4) . .
C16 C17 H17 125.3 . .
C16 C17 C18 109.5(6) . .
C18 C17 Fe2 69.7(4) . .
C18 C17 H17 125.3 . .
Fe2 C18 H18 126.5 . .
C14 C18 Fe2 69.1(3) . .
C14 C18 H18 125.9 . .
C17 C18 Fe2 70.0(4) . .
C17 C18 C14 108.2(6) . .
C17 C18 H18 125.9 . .
O7A C19 H19A 112.6 . .
O7A C19 H19B 112.6 . .
O7A C19 C20 96(3) . .
H19A C19 H19B 110.1 . .
C20 C19 H19A 112.6 . .
C20 C19 H19B 112.6 . .
O7 C19A H19C 106.4 . .
O7 C19A H19D 106.4 . .
H19C C19A H19D 106.5 . .
C20A C19A O7 124(2) . .
C20A C19A H19C 106.4 . .
C20A C19A H19D 106.4 . .
C19 C20 H20A 109.5 . .
C19 C20 H20B 109.5 . .
C19 C20 H20C 109.5 . .
H20A C20 H20B 109.5 . .
H20A C20 H20C 109.5 . .
H20B C20 H20C 109.5 . .
C19A C20A H20D 109.5 . .
C19A C20A H20E 109.5 . .
C19A C20A H20F 109.5 . .
H20D C20A H20E 109.5 . .
H20D C20A H20F 109.5 . .
H20E C20A H20F 109.5 . .
H9A O9 H9B 109.5 . .

loop_
_geom_bond_atom_site_label_1
_geom_bond_atom_site_label_2
_geom_bond_distance
_geom_bond_site_symmetry_2
Er1 O1 2.476(4) 2_656
Er1 O2 2.382(4) 2_656
Er1 O3 2.354(4) .
Er1 O4 2.433(4) .
Er1 O5 2.245(4) .
Er1 O6 2.293(5) 3_666
Er1 O7 2.18(4) .
Er1 O7A 2.422(15) .
Er1 O8 2.411(4) .
Er1 C1 2.805(5) 2_656
Er1 C7 2.754(6) .
Fe1 C2 2.036(6) .
Fe1 C3 2.045(6) .
Fe1 C4 2.061(6) .
Fe1 C5 2.041(6) .
Fe1 C6 2.027(6) .
Fe1 C8 2.031(5) .
Fe1 C9 2.025(6) .
Fe1 C10 2.031(7) .
Fe1 C11 2.045(6) .
Fe1 C12 2.057(6) .
Fe2 C14 2.028(6) .
Fe2 C14 2.028(6) 3_656
Fe2 C15 2.036(6) 3_656
Fe2 C15 2.036(6) .
Fe2 C16 2.051(6) 3_656
Fe2 C16 2.051(6) .
Fe2 C17 2.046(6) .
Fe2 C17 2.046(6) 3_656
Fe2 C18 2.042(6) .
Fe2 C18 2.042(6) 3_656
O1 Er1 2.476(4) 2_656
O1 C1 1.277(7) .
O2 Er1 2.382(4) 2_656
O2 C1 1.274(7) .
O3 C7 1.261(7) .
O4 C7 1.268(7) .
O5 C13 1.248(7) .
O6 Er1 2.293(5) 3_666
O6 C13 1.257(7) .
O7 H7 0.854(10) .
O7 C19A 1.55(5) .
O7A H7A 0.854(10) .
O7A C19 1.46(3) .
O8 H8A 0.8891 .
O8 H8B 0.8885 .
C1 Er1 2.805(5) 2_656
C1 C2 1.464(8) .
C2 C3 1.425(8) .
C2 C6 1.425(8) .
C3 H3 0.9300 .
C3 C4 1.419(9) .
C4 H4 0.9300 .
C4 C5 1.408(9) .
C5 H5 0.9300 .
C5 C6 1.393(8) .
C6 H6 0.9300 .
C7 C8 1.477(8) .
C8 C9 1.423(8) .
C8 C12 1.436(8) .
C9 H9 0.9300 .
C9 C10 1.420(9) .
C10 H10 0.9300 .
C10 C11 1.404(9) .
C11 H11 0.9300 .
C11 C12 1.419(8) .
C12 H12 0.9300 .
C13 C14 1.480(8) .
C14 C15 1.433(9) .
C14 C18 1.415(8) .
C15 H15 0.9300 .
C15 C16 1.437(10) .
C16 H16 0.9300 .
C16 C17 1.402(10) .
C17 H17 0.9300 .
C17 C18 1.409(10) .
C18 H18 0.9300 .
C19 H19A 0.9700 .
C19 H19B 0.9700 .
C19 C20 1.88(5) .
C19A H19C 0.9700 .
C19A H19D 0.9700 .
C19A C20A 1.42(2) .
C20 H20A 0.9600 .
C20 H20B 0.9600 .
C20 H20C 0.9600 .
C20A H20D 0.9600 .
C20A H20E 0.9600 .
C20A H20F 0.9600 .
O9 H9A 0.8502 .
O9 H9B 0.8501 .
